data_2223411
loop_
_publ_author_name
'Lin, Xin-Yong'
'Tang, Sheng-Jiao'
'Wu, Wen-Shi'

_publ_section_title
;
 5,6-Dihydroxy-1,10-phenanthrolin-1-ium chloride dihydrate
;
_journal_coeditor_code HG2548
_journal_issue 10
_journal_name_full 'Acta Crystallographica Section E'
_journal_page_first o2367
_journal_paper_doi 10.1107/S1600536809033777
_journal_volume 65
_journal_year 2009
_chemical_formula_iupac 'C12 H9 N2 O2 +, Cl -, 2H2 O'
_chemical_formula_moiety 'C12 H9 N2 O2 +, Cl -, 2(H2 O)'
_chemical_formula_sum 'C12 H13 Cl N2 O4'
_chemical_formula_weight 284.69
_chemical_name_systematic
;
5,6-Dihydroxy-1,10-phenanthrolin-1-ium chloride dihydrate
;
_space_group_IT_number 2
_symmetry_cell_setting triclinic
_symmetry_space_group_name_Hall '-P 1'
_symmetry_space_group_name_H-M 'P -1'
_atom_sites_solution_hydrogens geom
_atom_sites_solution_primary direct
_atom_sites_solution_secondary difmap
_audit_creation_method SHELXL-97
_cell_angle_alpha 86.1160(10)
_cell_angle_beta 86.8590(10)
_cell_angle_gamma 74.5800(10)
_cell_formula_units_Z 2
_cell_length_a 7.76270(10)
_cell_length_b 8.69740(10)
_cell_length_c 9.64320(10)
_cell_measurement_reflns_used 2922
_cell_measurement_temperature 296(2)
_cell_measurement_theta_max 27.66
_cell_measurement_theta_min 2.12
_cell_volume 625.727(13)
_computing_cell_refinement 'XSCANS (Bruker, 1999)'
_computing_data_collection 'XSCANS (Bruker, 1999)'
_computing_data_reduction 'SHELXTL (Sheldrick, 2008)'
_computing_molecular_graphics 'SHELXTL (Sheldrick, 2008)'
_computing_publication_material 'SHELXTL (Sheldrick, 2008)'
_computing_structure_refinement 'SHELXL97 (Sheldrick, 2008)'
_computing_structure_solution 'SHELXS97 (Sheldrick, 2008)'
_diffrn_ambient_temperature 296(2)
_diffrn_detector_area_resol_mean 0
_diffrn_measured_fraction_theta_full 0.983
_diffrn_measured_fraction_theta_max 0.983
_diffrn_measurement_device_type 'Bruker P4'
_diffrn_measurement_method \w
_diffrn_radiation_monochromator graphite
_diffrn_radiation_source 'fine-focus sealed tube'
_diffrn_radiation_type MoK\a
_diffrn_radiation_wavelength 0.71073
_diffrn_reflns_av_R_equivalents 0.0234
_diffrn_reflns_av_sigmaI/netI 0.0220
_diffrn_reflns_limit_h_max 9
_diffrn_reflns_limit_h_min -9
_diffrn_reflns_limit_k_max 11
_diffrn_reflns_limit_k_min -11
_diffrn_reflns_limit_l_max 12
_diffrn_reflns_limit_l_min -12
_diffrn_reflns_number 9780
_diffrn_reflns_theta_full 27.66
_diffrn_reflns_theta_max 27.66
_diffrn_reflns_theta_min 2.12
_exptl_absorpt_coefficient_mu 0.317
_exptl_absorpt_correction_type none
_exptl_crystal_colour red
_exptl_crystal_density_diffrn 1.511
_exptl_crystal_density_method 'not measured'
_exptl_crystal_description block
_exptl_crystal_F_000 296
_exptl_crystal_size_max 0.245
_exptl_crystal_size_mid 0.117
_exptl_crystal_size_min 0.029
_refine_diff_density_max 0.288
_refine_diff_density_min -0.218
_refine_ls_extinction_method none
_refine_ls_goodness_of_fit_ref 1.061
_refine_ls_hydrogen_treatment mixed
_refine_ls_matrix_type full
_refine_ls_number_parameters 180
_refine_ls_number_reflns 2872
_refine_ls_number_restraints 0
_refine_ls_restrained_S_all 1.061
_refine_ls_R_factor_all 0.0448
_refine_ls_R_factor_gt 0.0360
_refine_ls_shift/su_max 0.000
_refine_ls_shift/su_mean 0.000
_refine_ls_structure_factor_coef Fsqd
_refine_ls_weighting_details 'calc w=1/[\s^2^(Fo^2^)+(0.0638P)^2^+0.0835P] where P=(Fo^2^+2Fc^2^)/3'
_refine_ls_weighting_scheme calc
_refine_ls_wR_factor_gt 0.1042
_refine_ls_wR_factor_ref 0.1109
_reflns_number_gt 2336
_reflns_number_total 2872
_reflns_threshold_expression I>2\s(I)
_cod_data_source_file hg2548.cif
_cod_data_source_block I
_cod_depositor_comments
;
The following automatic conversions were performed:
'_symmetry_cell_setting' value 'Triclinic' changed to 'triclinic'
according to '/home/saulius/struct/CIF-dictionaries/cif_core.dic'
dictionary named 'cif_core.dic' version 2.4.1 from 2010-06-29.

Automatic conversion script
Id: cif_fix_enum 1527 2010-12-29 10:47:43Z saulius 

The following automatic conversions were performed:

'_symmetry_cell_setting' value 'Triclinic' changed to 'triclinic'
according to /home/saulius/struct/CIF-dictionaries/cif_core.dic
dictionary named 'cif_core.dic' version 2.4.1 from 2010-06-29.

Automatic conversion script
Id: cif_fix_values 1715 2011-07-08 13:25:40Z adriana 
;
_cod_original_cell_volume 625.728(13)
_cod_database_code 2223411
_cod_database_fobs_code 2223411

loop_
_symmetry_equiv_pos_as_xyz
'x, y, z'
'-x, -y, -z'

loop_
_atom_site_type_symbol
_atom_site_label
_atom_site_fract_x
_atom_site_fract_y
_atom_site_fract_z
_atom_site_U_iso_or_equiv
_atom_site_adp_type
_atom_site_calc_flag
_atom_site_refinement_flags
_atom_site_occupancy
_atom_site_disorder_assembly
_atom_site_disorder_group
Cl Cl1 0.19595(6) 0.69904(5) 0.01405(4) 0.04841(15) Uani d . 1 . .
O O1 0.30334(16) 0.13935(13) 0.25607(10) 0.0444(3) Uani d . 1 . .
H H01 0.2307 0.2235 0.2339 0.067 Uiso calc R 1 . .
O O2 0.37121(17) 0.34384(13) 0.45497(11) 0.0463(3) Uani d . 1 . .
H H02 0.3972 0.3484 0.3715 0.069 Uiso calc R 1 . .
O O3 0.4713(2) 0.4352(2) 0.20054(15) 0.0614(4) Uani d . 1 . .
H H03B 0.404(3) 0.497(3) 0.148(3) 0.078(8) Uiso d . 1 . .
H H03A 0.555(4) 0.400(3) 0.152(3) 0.086(9) Uiso d . 1 . .
O O4 0.06665(19) 0.41360(17) 0.18085(14) 0.0554(3) Uani d . 1 . .
H H04B 0.089(4) 0.492(4) 0.121(3) 0.105(9) Uiso d . 1 . .
H H04A -0.024(4) 0.389(4) 0.133(3) 0.101(9) Uiso d . 1 . .
N N1 0.18014(17) -0.20833(15) 0.63900(12) 0.0357(3) Uani d . 1 . .
N N2 0.24864(16) -0.00702(15) 0.82063(12) 0.0351(3) Uani d . 1 . .
H H9 0.2179 -0.0925 0.8478 0.042 Uiso calc R 1 . .
C C1 0.1482(2) -0.30386(18) 0.54877(16) 0.0392(3) Uani d . 1 . .
H H1 0.1168 -0.3958 0.5828 0.047 Uiso calc R 1 . .
C C2 0.1591(2) -0.27406(19) 0.40435(16) 0.0394(3) Uani d . 1 . .
H H2 0.1357 -0.3454 0.3451 0.047 Uiso calc R 1 . .
C C3 0.2039(2) -0.14094(18) 0.35128(15) 0.0358(3) Uani d . 1 . .
H H3 0.2101 -0.1197 0.2556 0.043 Uiso calc R 1 . .
C C4 0.28852(19) 0.10836(17) 0.39662(13) 0.0321(3) Uani d . 1 . .
C C5 0.32397(19) 0.20722(16) 0.48912(14) 0.0318(3) Uani d . 1 . .
C C6 0.3461(2) 0.26396(19) 0.73659(16) 0.0389(3) Uani d . 1 . .
H H6 0.3798 0.3567 0.7090 0.047 Uiso calc R 1 . .
C C7 0.3317(2) 0.2208(2) 0.87618(16) 0.0456(4) Uani d . 1 . .
H H7 0.3559 0.2838 0.9428 0.055 Uiso calc R 1 . .
C C8 0.2811(2) 0.0834(2) 0.91623(15) 0.0436(4) Uani d . 1 . .
H H8 0.2696 0.0541 1.0102 0.052 Uiso calc R 1 . .
C C9 0.22636(18) -0.07646(16) 0.58613(13) 0.0298(3) Uani d . 1 . .
C C10 0.24091(17) -0.03478(16) 0.44305(13) 0.0298(3) Uani d . 1 . .
C C11 0.26175(17) 0.02913(16) 0.68159(13) 0.0299(3) Uani d . 1 . .
C C12 0.31023(18) 0.16851(16) 0.63634(14) 0.0309(3) Uani d . 1 . .

loop_
_atom_site_aniso_label
_atom_site_aniso_U_11
_atom_site_aniso_U_22
_atom_site_aniso_U_33
_atom_site_aniso_U_12
_atom_site_aniso_U_13
_atom_site_aniso_U_23
Cl1 0.0659(3) 0.0498(3) 0.0337(2) -0.0246(2) -0.00378(17) 0.00808(16)
O1 0.0661(8) 0.0399(6) 0.0248(5) -0.0116(5) 0.0009(5) 0.0034(4)
O2 0.0697(8) 0.0360(6) 0.0367(6) -0.0223(5) 0.0041(5) 0.0027(5)
O3 0.0576(9) 0.0664(9) 0.0517(8) -0.0087(7) 0.0078(7) 0.0172(7)
O4 0.0623(8) 0.0580(8) 0.0512(7) -0.0280(6) -0.0123(6) 0.0164(6)
N1 0.0414(7) 0.0340(6) 0.0329(6) -0.0132(5) 0.0009(5) 0.0003(5)
N2 0.0447(7) 0.0361(7) 0.0263(6) -0.0146(5) 0.0005(5) 0.0019(5)
C1 0.0455(9) 0.0327(8) 0.0410(8) -0.0138(6) 0.0024(6) -0.0018(6)
C2 0.0442(9) 0.0366(8) 0.0392(8) -0.0115(6) -0.0011(6) -0.0112(6)
C3 0.0396(8) 0.0382(8) 0.0283(7) -0.0074(6) -0.0011(5) -0.0036(6)
C4 0.0369(7) 0.0333(7) 0.0235(6) -0.0061(5) 0.0002(5) 0.0021(5)
C5 0.0347(7) 0.0279(7) 0.0318(7) -0.0078(5) 0.0000(5) 0.0037(5)
C6 0.0454(9) 0.0364(8) 0.0380(8) -0.0160(6) -0.0007(6) -0.0045(6)
C7 0.0586(10) 0.0495(10) 0.0343(8) -0.0218(8) -0.0033(7) -0.0102(7)
C8 0.0556(10) 0.0525(10) 0.0251(7) -0.0183(7) -0.0004(6) -0.0029(6)
C9 0.0306(7) 0.0306(7) 0.0273(6) -0.0070(5) -0.0004(5) 0.0002(5)
C10 0.0297(7) 0.0313(7) 0.0271(6) -0.0056(5) -0.0008(5) -0.0019(5)
C11 0.0297(7) 0.0335(7) 0.0256(6) -0.0072(5) -0.0012(5) 0.0003(5)
C12 0.0305(7) 0.0323(7) 0.0296(7) -0.0081(5) -0.0005(5) -0.0006(5)

loop_
_atom_type_symbol
_atom_type_description
_atom_type_scat_dispersion_real
_atom_type_scat_dispersion_imag
_atom_type_scat_source
C C 0.0033 0.0016 'International Tables Vol C Tables 4.2.6.8 and 6.1.1.4'
H H 0.0000 0.0000 'International Tables Vol C Tables 4.2.6.8 and 6.1.1.4'
N N 0.0061 0.0033 'International Tables Vol C Tables 4.2.6.8 and 6.1.1.4'
O O 0.0106 0.0060 'International Tables Vol C Tables 4.2.6.8 and 6.1.1.4'
Cl Cl 0.1484 0.1585 'International Tables Vol C Tables 4.2.6.8 and 6.1.1.4'

loop_
_geom_angle_atom_site_label_1
_geom_angle_atom_site_label_2
_geom_angle_atom_site_label_3
_geom_angle_site_symmetry_1
_geom_angle_site_symmetry_3
_geom_angle
_geom_angle_publ_flag
C4 O1 H01 . . 109.5 ?
C5 O2 H02 . . 109.5 ?
H03B O3 H03A . . 103(2) ?
H04B O4 H04A . . 99(2) ?
C1 N1 C9 . . 116.77(12) ?
C8 N2 C11 . . 123.10(13) ?
C8 N2 H9 . . 118.4 ?
C11 N2 H9 . . 118.4 ?
N1 C1 C2 . . 123.39(14) ?
N1 C1 H1 . . 118.3 ?
C2 C1 H1 . . 118.3 ?
C3 C2 C1 . . 119.85(14) ?
C3 C2 H2 . . 120.1 ?
C1 C2 H2 . . 120.1 ?
C2 C3 C10 . . 119.24(13) ?
C2 C3 H3 . . 120.4 ?
C10 C3 H3 . . 120.4 ?
C5 C4 O1 . . 121.50(13) ?
C5 C4 C10 . . 121.14(12) ?
O1 C4 C10 . . 117.32(12) ?
O2 C5 C4 . . 125.29(12) ?
O2 C5 C12 . . 114.97(12) ?
C4 C5 C12 . . 119.73(13) ?
C7 C6 C12 . . 120.17(14) ?
C7 C6 H6 . . 119.9 ?
C12 C6 H6 . . 119.9 ?
C8 C7 C6 . . 119.53(14) ?
C8 C7 H7 . . 120.2 ?
C6 C7 H7 . . 120.2 ?
N2 C8 C7 . . 119.93(14) ?
N2 C8 H8 . . 120.0 ?
C7 C8 H8 . . 120.0 ?
N1 C9 C10 . . 124.54(12) ?
N1 C9 C11 . . 117.94(12) ?
C10 C9 C11 . . 117.52(12) ?
C9 C10 C3 . . 116.20(13) ?
C9 C10 C4 . . 120.66(12) ?
C3 C10 C4 . . 123.13(12) ?
N2 C11 C12 . . 118.90(12) ?
N2 C11 C9 . . 119.19(12) ?
C12 C11 C9 . . 121.91(12) ?
C11 C12 C6 . . 118.36(13) ?
C11 C12 C5 . . 119.02(12) ?
C6 C12 C5 . . 122.62(13) ?

loop_
_geom_bond_atom_site_label_1
_geom_bond_atom_site_label_2
_geom_bond_site_symmetry_2
_geom_bond_distance
_geom_bond_publ_flag
O1 C4 . 1.3685(16) ?
O1 H01 . 0.8200 ?
O2 C5 . 1.3491(18) ?
O2 H02 . 0.8200 ?
O3 H03B . 0.81(3) ?
O3 H03A . 0.78(3) ?
O4 H04B . 0.91(3) ?
O4 H04A . 0.94(3) ?
N1 C1 . 1.3192(19) ?
N1 C9 . 1.3504(18) ?
N2 C8 . 1.327(2) ?
N2 C11 . 1.3608(17) ?
N2 H9 . 0.8600 ?
C1 C2 . 1.401(2) ?
C1 H1 . 0.9300 ?
C2 C3 . 1.355(2) ?
C2 H2 . 0.9300 ?
C3 C10 . 1.414(2) ?
C3 H3 . 0.9300 ?
C4 C5 . 1.367(2) ?
C4 C10 . 1.428(2) ?
C5 C12 . 1.4415(18) ?
C6 C7 . 1.380(2) ?
C6 C12 . 1.401(2) ?
C6 H6 . 0.9300 ?
C7 C8 . 1.379(2) ?
C7 H7 . 0.9300 ?
C8 H8 . 0.9300 ?
C9 C10 . 1.4088(18) ?
C9 C11 . 1.4293(19) ?
C11 C12 . 1.3980(19) ?

loop_
_geom_hbond_atom_site_label_D
_geom_hbond_atom_site_label_H
_geom_hbond_atom_site_label_A
_geom_hbond_site_symmetry_A
_geom_hbond_distance_DH
_geom_hbond_distance_HA
_geom_hbond_distance_DA
_geom_hbond_angle_DHA
_geom_hbond_publ_flag
O1 H01 O4 . 0.820 1.861 2.6782(18) 179.22 yes
O2 H02 O3 . 0.820 1.891 2.6669(18) 157.35 yes
O3 H03B Cl1 . 0.81(3) 2.40(3) 3.2133(15) 174(3) yes
O3 H03A Cl1 2_665 0.78(3) 2.45(3) 3.2323(15) 176(3) yes
O4 H04B Cl1 . 0.91(3) 2.33(3) 3.2185(14) 165(3) yes
O4 H04A Cl1 2_565 0.94(3) 2.30(3) 3.2216(14) 168(3) yes
N2 H9 Cl1 1_546 0.860 2.372 3.1635(13) 153.22 yes

loop_
_geom_torsion_atom_site_label_1
_geom_torsion_atom_site_label_2
_geom_torsion_atom_site_label_3
_geom_torsion_atom_site_label_4
_geom_torsion_site_symmetry_1
_geom_torsion_site_symmetry_2
_geom_torsion_site_symmetry_3
_geom_torsion_site_symmetry_4
_geom_torsion
_geom_torsion_publ_flag
C9 N1 C1 C2 . . . . -0.4(2) ?
N1 C1 C2 C3 . . . . -0.2(2) ?
C1 C2 C3 C10 . . . . 0.7(2) ?
O1 C4 C5 O2 . . . . 1.8(2) ?
C10 C4 C5 O2 . . . . 179.45(13) ?
O1 C4 C5 C12 . . . . -178.75(12) ?
C10 C4 C5 C12 . . . . -1.1(2) ?
C12 C6 C7 C8 . . . . -0.3(3) ?
C11 N2 C8 C7 . . . . -0.4(2) ?
C6 C7 C8 N2 . . . . 0.8(3) ?
C1 N1 C9 C10 . . . . 0.5(2) ?
C1 N1 C9 C11 . . . . -179.99(13) ?
N1 C9 C10 C3 . . . . -0.1(2) ?
C11 C9 C10 C3 . . . . -179.56(12) ?
N1 C9 C10 C4 . . . . 179.20(12) ?
C11 C9 C10 C4 . . . . -0.29(19) ?
C2 C3 C10 C9 . . . . -0.5(2) ?
C2 C3 C10 C4 . . . . -179.81(14) ?
C5 C4 C10 C9 . . . . 1.1(2) ?
O1 C4 C10 C9 . . . . 178.79(12) ?
C5 C4 C10 C3 . . . . -179.72(13) ?
O1 C4 C10 C3 . . . . -2.0(2) ?
C8 N2 C11 C12 . . . . -0.5(2) ?
C8 N2 C11 C9 . . . . 179.24(13) ?
N1 C9 C11 N2 . . . . 0.33(19) ?
C10 C9 C11 N2 . . . . 179.86(12) ?
N1 C9 C11 C12 . . . . -179.92(12) ?
C10 C9 C11 C12 . . . . -0.4(2) ?
N2 C11 C12 C6 . . . . 1.0(2) ?
C9 C11 C12 C6 . . . . -178.75(13) ?
N2 C11 C12 C5 . . . . -179.91(12) ?
C9 C11 C12 C5 . . . . 0.3(2) ?
C7 C6 C12 C11 . . . . -0.6(2) ?
C7 C6 C12 C5 . . . . -179.68(14) ?
O2 C5 C12 C11 . . . . 179.92(12) ?
C4 C5 C12 C11 . . . . 0.4(2) ?
O2 C5 C12 C6 . . . . -1.0(2) ?
C4 C5 C12 C6 . . . . 179.47(13) ?

loop_
_cod_related_entry_id
_cod_related_entry_database
_cod_related_entry_code
1 ChemSpider 30655887
